data_7218843
loop_
_publ_author_name
'Li, Ya-Nan'
'Huo, Li-Hua'
'Yu, Yi-Zhe'
'Ge, Fa-Yuan'
'Deng, Zhao-Peng'
'Zhu, Zhi-Biao'
'Gao, Shan'

_publ_section_title
;
 Influence of solvents and assembly on the supramolecular patterns and
 luminescent properties of organic salts comprising
 4,4&#x2019;-dihydroxybiphenyl-3,3&#x2019;-disulfonate and
 triphenylmethanaminium
;
_journal_name_full 'RSC Adv.'
_journal_paper_doi 10.1039/C4RA12338G
_journal_year 2014
_chemical_formula_moiety 'C12 H8 O8 S2, 2(C19 H18 N), 2(C2 H6 O), 2(H2 O)'
_chemical_formula_sum 'C54 H60 N2 O12 S2'
_chemical_formula_weight 993.16
_chemical_name_systematic
; 
 ? 
;
_space_group_IT_number 2
_symmetry_cell_setting triclinic
_symmetry_space_group_name_Hall '-P 1'
_symmetry_space_group_name_H-M 'P -1'
_atom_sites_solution_hydrogens geom
_atom_sites_solution_primary direct
_atom_sites_solution_secondary difmap
_audit_creation_method SHELXL-97
_cell_angle_alpha 68.92(3)
_cell_angle_beta 72.30(3)
_cell_angle_gamma 82.30(3)
_cell_formula_units_Z 1
_cell_length_a 9.6061(19)
_cell_length_b 12.081(2)
_cell_length_c 12.588(3)
_cell_measurement_reflns_used 6191
_cell_measurement_temperature 295(2)
_cell_measurement_theta_max 25.00
_cell_measurement_theta_min 3.27
_cell_volume 1298.1(6)
_computing_cell_refinement
;
CrysAlis Pro (Agilent, 2013)
;
_computing_data_collection
;
CrysAlis Pro (Agilent, 2013)
;
_computing_data_reduction
;
CrysAlis Pro (Agilent, 2013)
;
_computing_molecular_graphics '(K. Brandenburg, Diamond 3.1, 2009)'
_computing_publication_material '(K. Brandenburg, Diamond 3.1, 2009)'
_computing_structure_refinement 'SHELXL-97 (Sheldrick, 1997)'
_computing_structure_solution 'SHELXS-97 (Sheldrick, 1990)'
_diffrn_ambient_temperature 295(2)
_diffrn_detector_area_resol_mean 16.1954
_diffrn_measured_fraction_theta_full 0.985
_diffrn_measured_fraction_theta_max 0.985
_diffrn_measurement_device_type 'Xcalibur, Eos'
_diffrn_measurement_method '\w scans'
_diffrn_radiation_monochromator graphite
_diffrn_radiation_source 'Enhance (Mo) X-ray Source'
_diffrn_radiation_type MoK\a
_diffrn_radiation_wavelength 0.71073
_diffrn_reflns_av_R_equivalents 0.0604
_diffrn_reflns_av_sigmaI/netI 0.0814
_diffrn_reflns_limit_h_max 11
_diffrn_reflns_limit_h_min -11
_diffrn_reflns_limit_k_max 13
_diffrn_reflns_limit_k_min -14
_diffrn_reflns_limit_l_max 14
_diffrn_reflns_limit_l_min -14
_diffrn_reflns_number 10052
_diffrn_reflns_theta_full 25.00
_diffrn_reflns_theta_max 25.00
_diffrn_reflns_theta_min 3.23
_exptl_absorpt_coefficient_mu 0.166
_exptl_absorpt_correction_T_max 0.9756
_exptl_absorpt_correction_T_min 0.9644
_exptl_absorpt_correction_type multi-scan
_exptl_absorpt_process_details
; 
CrysAlis Pro (Agilent, 2013)
Empirical absorption correction using spherical harmonics,
 implemented in SCALE3 ABSPACK scaling algorithm. 
;
_exptl_crystal_colour colorless
_exptl_crystal_density_diffrn 1.270
_exptl_crystal_density_method 'not measured'
_exptl_crystal_description prism
_exptl_crystal_F_000 526
_exptl_crystal_size_max 0.22
_exptl_crystal_size_mid 0.18
_exptl_crystal_size_min 0.15
_refine_diff_density_max 0.557
_refine_diff_density_min -0.438
_refine_diff_density_rms 0.070
_refine_ls_extinction_method none
_refine_ls_goodness_of_fit_ref 1.061
_refine_ls_hydrogen_treatment mixed
_refine_ls_matrix_type full
_refine_ls_number_parameters 332
_refine_ls_number_reflns 4514
_refine_ls_number_restraints 8
_refine_ls_restrained_S_all 1.061
_refine_ls_R_factor_all 0.1030
_refine_ls_R_factor_gt 0.0689
_refine_ls_shift/su_max 0.000
_refine_ls_shift/su_mean 0.000
_refine_ls_structure_factor_coef Fsqd
_refine_ls_weighting_details 'calc w=1/[\s^2^(Fo^2^)+(0.1148P)^2^+0.0000P] where P=(Fo^2^+2Fc^2^)/3'
_refine_ls_weighting_scheme calc
_refine_ls_wR_factor_gt 0.1805
_refine_ls_wR_factor_ref 0.2058
_reflns_number_gt 2804
_reflns_number_total 4514
_reflns_threshold_expression >2sigma(I)
_cod_data_source_file c4ra12338g2.cif
_cod_data_source_block 6
_cod_original_cell_volume 1298.1(4)
_cod_database_code 7218843

loop_
_symmetry_equiv_pos_as_xyz
'x, y, z'
'-x, -y, -z'

loop_
_atom_site_label
_atom_site_type_symbol
_atom_site_fract_x
_atom_site_fract_y
_atom_site_fract_z
_atom_site_U_iso_or_equiv
_atom_site_adp_type
_atom_site_occupancy
_atom_site_symmetry_multiplicity
_atom_site_calc_flag
_atom_site_refinement_flags
_atom_site_disorder_assembly
_atom_site_disorder_group
S1 S 0.19096(10) 0.87075(6) 0.37331(7) 0.0660(3) Uani 1 1 d . . .
O1 O 0.1574(3) 0.93848(18) 0.26279(17) 0.0825(7) Uani 1 1 d . . .
O1W O 0.4597(10) 0.9905(8) 0.8327(7) 0.172(2) Uani 0.50 1 d P A 1
O1W' O 0.4493(10) 0.9793(8) 0.9751(7) 0.172(2) Uani 0.50 1 d P . 2
O2 O 0.3345(3) 0.8922(2) 0.3710(3) 0.1089(9) Uani 1 1 d . . .
O3 O 0.0762(3) 0.88664(18) 0.47279(18) 0.0820(7) Uani 1 1 d . . .
O4 O 0.4396(3) 0.7301(2) 0.2530(3) 0.0915(8) Uani 1 1 d D . .
H4O H 0.439(5) 0.790(3) 0.274(4) 0.137 Uiso 1 1 d D . .
O5 O 0.3064(5) 0.9794(4) 0.6861(4) 0.1503(14) Uani 1 1 d D . .
H5O H 0.3499 0.9780 0.7334 0.225 Uiso 1 1 calc RD . .
N1 N 0.0526(3) 0.88095(18) 0.70204(19) 0.0565(6) Uani 1 1 d D . .
H1N1 H -0.013(2) 0.936(2) 0.713(2) 0.085 Uiso 1 1 d D . .
H1N2 H 0.066(3) 0.883(3) 0.6302(14) 0.085 Uiso 1 1 d D . .
H1N3 H 0.1322(16) 0.902(3) 0.707(3) 0.085 Uiso 1 1 d D . .
C1 C 0.0215(3) 0.7564(2) 0.7918(2) 0.0529(7) Uani 1 1 d . . .
C2 C 0.1239(3) 0.6695(2) 0.7394(2) 0.0524(7) Uani 1 1 d . . .
C3 C 0.2648(4) 0.6991(3) 0.6696(3) 0.0664(8) Uani 1 1 d . . .
H3A H 0.2974 0.7746 0.6512 0.080 Uiso 1 1 calc R . .
C4 C 0.3575(4) 0.6176(3) 0.6268(3) 0.0766(9) Uani 1 1 d . . .
H4A H 0.4514 0.6390 0.5786 0.092 Uiso 1 1 calc R . .
C5 C 0.3115(4) 0.5052(3) 0.6552(3) 0.0803(10) Uani 1 1 d . . .
H5A H 0.3746 0.4501 0.6272 0.096 Uiso 1 1 calc R . .
C6 C 0.1759(4) 0.4748(3) 0.7232(3) 0.0768(10) Uani 1 1 d . . .
H6A H 0.1456 0.3984 0.7420 0.092 Uiso 1 1 calc R . .
C7 C 0.0788(4) 0.5558(2) 0.7664(3) 0.0645(8) Uani 1 1 d . . .
H7A H -0.0154 0.5336 0.8129 0.077 Uiso 1 1 calc R . .
C8 C -0.1380(3) 0.7330(2) 0.8153(3) 0.0566(7) Uani 1 1 d . . .
C9 C -0.2066(4) 0.7734(3) 0.7245(3) 0.0708(9) Uani 1 1 d . . .
H9A H -0.1545 0.8174 0.6483 0.085 Uiso 1 1 calc R . .
C10 C -0.3502(4) 0.7488(4) 0.7467(4) 0.0907(11) Uani 1 1 d . . .
H10A H -0.3949 0.7781 0.6857 0.109 Uiso 1 1 calc R . .
C11 C -0.4278(5) 0.6827(5) 0.8558(5) 0.1077(14) Uani 1 1 d . . .
H11A H -0.5246 0.6659 0.8692 0.129 Uiso 1 1 calc R . .
C12 C -0.3635(5) 0.6409(4) 0.9459(4) 0.1088(14) Uani 1 1 d . . .
H12A H -0.4167 0.5952 1.0209 0.131 Uiso 1 1 calc R . .
C13 C -0.2189(4) 0.6657(3) 0.9268(3) 0.0812(10) Uani 1 1 d . . .
H13A H -0.1764 0.6371 0.9892 0.097 Uiso 1 1 calc R . .
C14 C 0.0531(3) 0.7586(2) 0.9031(2) 0.0578(7) Uani 1 1 d . . .
C15 C -0.0180(5) 0.8409(3) 0.9553(3) 0.0861(11) Uani 1 1 d . . .
H15A H -0.0838 0.8953 0.9213 0.103 Uiso 1 1 calc R . .
C16 C 0.0057(6) 0.8446(3) 1.0563(3) 0.1027(14) Uani 1 1 d . . .
H16A H -0.0448 0.8996 1.0914 0.123 Uiso 1 1 calc R . .
C17 C 0.1060(5) 0.7650(4) 1.1048(3) 0.1000(13) Uani 1 1 d . . .
H17A H 0.1254 0.7683 1.1716 0.120 Uiso 1 1 calc R . .
C18 C 0.1768(4) 0.6818(4) 1.0559(3) 0.0873(11) Uani 1 1 d . . .
H18A H 0.2423 0.6276 1.0903 0.105 Uiso 1 1 calc R . .
C19 C 0.1507(4) 0.6784(3) 0.9550(3) 0.0674(8) Uani 1 1 d . . .
H19A H 0.1992 0.6217 0.9216 0.081 Uiso 1 1 calc R . .
C20 C 0.1945(3) 0.7206(2) 0.3858(2) 0.0576(8) Uani 1 1 d . . .
C21 C 0.0737(3) 0.6527(2) 0.4547(2) 0.0582(8) Uani 1 1 d . . .
H21A H -0.0050 0.6865 0.4982 0.070 Uiso 1 1 calc R . .
C22 C 0.0636(3) 0.5354(2) 0.4622(2) 0.0571(7) Uani 1 1 d . . .
C23 C 0.1854(4) 0.4923(3) 0.3916(3) 0.0667(8) Uani 1 1 d . . .
H23A H 0.1833 0.4160 0.3905 0.080 Uiso 1 1 calc R . .
C24 C 0.3063(4) 0.5570(3) 0.3246(3) 0.0705(9) Uani 1 1 d . . .
H24A H 0.3844 0.5236 0.2802 0.085 Uiso 1 1 calc R . .
C25 C 0.3154(4) 0.6722(3) 0.3212(3) 0.0656(8) Uani 1 1 d . . .
C26 C 0.3371(8) 1.0860(7) 0.5874(7) 0.163(2) Uani 1 1 d . . .
H26A H 0.4418 1.0963 0.5552 0.195 Uiso 1 1 calc R . .
H26B H 0.2978 1.0839 0.5257 0.195 Uiso 1 1 calc R . .
C27 C 0.2701(8) 1.1805(7) 0.6290(7) 0.185(3) Uani 1 1 d . . .
H27A H 0.2945 1.2548 0.5660 0.278 Uiso 1 1 calc R . .
H27B H 0.3045 1.1779 0.6939 0.278 Uiso 1 1 calc R . .
H27C H 0.1659 1.1725 0.6551 0.278 Uiso 1 1 calc R . .

loop_
_atom_site_aniso_label
_atom_site_aniso_U_11
_atom_site_aniso_U_22
_atom_site_aniso_U_33
_atom_site_aniso_U_23
_atom_site_aniso_U_13
_atom_site_aniso_U_12
S1 0.0945(7) 0.0482(5) 0.0594(5) -0.0174(4) -0.0324(4) 0.0087(4)
O1 0.134(2) 0.0567(12) 0.0487(12) -0.0135(10) -0.0307(12) 0.0235(12)
O1W 0.174(5) 0.177(5) 0.125(4) -0.006(4) -0.040(4) -0.009(4)
O1W' 0.174(5) 0.177(5) 0.125(4) -0.006(4) -0.040(4) -0.009(4)
O2 0.106(2) 0.0699(15) 0.165(3) -0.0390(17) -0.060(2) -0.0008(14)
O3 0.138(2) 0.0574(12) 0.0540(12) -0.0257(10) -0.0298(13) 0.0137(12)
O4 0.0796(17) 0.0729(16) 0.1113(19) -0.0291(14) -0.0164(15) 0.0046(14)
O5 0.186(4) 0.127(3) 0.148(3) -0.008(2) -0.086(3) -0.049(2)
N1 0.0800(17) 0.0426(12) 0.0469(13) -0.0112(10) -0.0244(12) 0.0027(11)
C1 0.0738(19) 0.0395(13) 0.0441(14) -0.0094(11) -0.0209(13) 0.0007(12)
C2 0.0688(19) 0.0470(15) 0.0460(14) -0.0139(12) -0.0276(14) 0.0052(13)
C3 0.068(2) 0.0592(17) 0.0698(19) -0.0188(15) -0.0205(17) -0.0010(15)
C4 0.069(2) 0.075(2) 0.082(2) -0.0279(18) -0.0205(17) 0.0111(17)
C5 0.088(3) 0.071(2) 0.090(2) -0.0376(19) -0.037(2) 0.029(2)
C6 0.088(3) 0.0523(18) 0.101(3) -0.0338(18) -0.038(2) 0.0121(17)
C7 0.071(2) 0.0519(17) 0.0721(19) -0.0203(14) -0.0233(16) 0.0003(14)
C8 0.0626(18) 0.0489(15) 0.0632(18) -0.0245(14) -0.0196(15) 0.0036(13)
C9 0.073(2) 0.080(2) 0.071(2) -0.0353(17) -0.0274(17) 0.0057(17)
C10 0.071(3) 0.115(3) 0.103(3) -0.052(3) -0.034(2) 0.009(2)
C11 0.067(3) 0.125(4) 0.136(4) -0.059(3) -0.017(3) -0.005(2)
C12 0.083(3) 0.114(3) 0.102(3) -0.022(3) 0.004(3) -0.021(2)
C13 0.075(2) 0.079(2) 0.076(2) -0.0162(18) -0.0115(19) -0.0084(18)
C14 0.082(2) 0.0468(15) 0.0451(15) -0.0087(12) -0.0233(14) -0.0078(14)
C15 0.144(3) 0.063(2) 0.0582(19) -0.0203(16) -0.043(2) 0.010(2)
C16 0.183(5) 0.072(2) 0.061(2) -0.0269(18) -0.042(3) 0.000(3)
C17 0.153(4) 0.101(3) 0.056(2) -0.015(2) -0.045(2) -0.032(3)
C18 0.096(3) 0.110(3) 0.063(2) -0.019(2) -0.038(2) -0.015(2)
C19 0.080(2) 0.0728(19) 0.0513(17) -0.0155(14) -0.0258(16) -0.0039(16)
C20 0.080(2) 0.0486(15) 0.0518(16) -0.0164(13) -0.0360(16) 0.0134(15)
C21 0.079(2) 0.0520(16) 0.0500(16) -0.0209(13) -0.0300(15) 0.0170(15)
C22 0.0731(19) 0.0489(16) 0.0566(17) -0.0222(13) -0.0300(14) 0.0153(12)
C23 0.079(2) 0.0534(17) 0.076(2) -0.0321(16) -0.0283(18) 0.0160(16)
C24 0.072(2) 0.067(2) 0.075(2) -0.0322(17) -0.0223(18) 0.0191(17)
C25 0.070(2) 0.0544(17) 0.071(2) -0.0172(15) -0.0279(17) 0.0102(16)
C26 0.147(5) 0.168(6) 0.161(6) -0.025(5) -0.053(5) -0.027(5)
C27 0.182(7) 0.172(6) 0.229(8) -0.098(6) -0.084(6) 0.056(5)

loop_
_atom_type_symbol
_atom_type_description
_atom_type_scat_dispersion_real
_atom_type_scat_dispersion_imag
_atom_type_scat_source
C C 0.0033 0.0016 'International Tables Vol C Tables 4.2.6.8 and 6.1.1.4'
H H 0.0000 0.0000 'International Tables Vol C Tables 4.2.6.8 and 6.1.1.4'
N N 0.0061 0.0033 'International Tables Vol C Tables 4.2.6.8 and 6.1.1.4'
O O 0.0106 0.0060 'International Tables Vol C Tables 4.2.6.8 and 6.1.1.4'
S S 0.1246 0.1234 'International Tables Vol C Tables 4.2.6.8 and 6.1.1.4'

loop_
_geom_angle_atom_site_label_1
_geom_angle_atom_site_label_2
_geom_angle_atom_site_label_3
_geom_angle
_geom_angle_site_symmetry_3
O2 S1 O1 111.93(18) .
O2 S1 O3 114.62(17) .
O1 S1 O3 110.77(13) .
O2 S1 C20 105.28(15) .
O1 S1 C20 106.15(12) .
O3 S1 C20 107.49(15) .
C25 O4 H4O 106(3) .
C26 O5 H5O 109.5 .
C1 N1 H1N1 116(2) .
C1 N1 H1N2 112(2) .
H1N1 N1 H1N2 106.1(14) .
C1 N1 H1N3 107(2) .
H1N1 N1 H1N3 106.8(15) .
H1N2 N1 H1N3 107.9(15) .
C8 C1 N1 107.9(2) .
C8 C1 C2 112.2(2) .
N1 C1 C2 107.8(2) .
C8 C1 C14 111.3(2) .
N1 C1 C14 105.4(2) .
C2 C1 C14 111.9(2) .
C3 C2 C7 118.4(2) .
C3 C2 C1 121.6(3) .
C7 C2 C1 120.0(3) .
C4 C3 C2 120.6(3) .
C4 C3 H3A 119.7 .
C2 C3 H3A 119.7 .
C5 C4 C3 120.2(3) .
C5 C4 H4A 119.9 .
C3 C4 H4A 119.9 .
C6 C5 C4 120.0(3) .
C6 C5 H5A 120.0 .
C4 C5 H5A 120.0 .
C5 C6 C7 121.1(3) .
C5 C6 H6A 119.4 .
C7 C6 H6A 119.4 .
C2 C7 C6 119.6(3) .
C2 C7 H7A 120.2 .
C6 C7 H7A 120.2 .
C13 C8 C9 117.7(3) .
C13 C8 C1 120.9(3) .
C9 C8 C1 121.3(3) .
C10 C9 C8 120.6(3) .
C10 C9 H9A 119.7 .
C8 C9 H9A 119.7 .
C11 C10 C9 121.2(4) .
C11 C10 H10A 119.4 .
C9 C10 H10A 119.4 .
C10 C11 C12 119.6(4) .
C10 C11 H11A 120.2 .
C12 C11 H11A 120.2 .
C11 C12 C13 120.7(4) .
C11 C12 H12A 119.7 .
C13 C12 H12A 119.7 .
C8 C13 C12 120.3(4) .
C8 C13 H13A 119.9 .
C12 C13 H13A 119.9 .
C15 C14 C19 118.4(3) .
C15 C14 C1 119.9(3) .
C19 C14 C1 121.7(2) .
C16 C15 C14 121.7(3) .
C16 C15 H15A 119.1 .
C14 C15 H15A 119.1 .
C15 C16 C17 118.7(4) .
C15 C16 H16A 120.7 .
C17 C16 H16A 120.7 .
C18 C17 C16 120.9(3) .
C18 C17 H17A 119.6 .
C16 C17 H17A 119.6 .
C17 C18 C19 119.8(4) .
C17 C18 H18A 120.1 .
C19 C18 H18A 120.1 .
C18 C19 C14 120.6(3) .
C18 C19 H19A 119.7 .
C14 C19 H19A 119.7 .
C21 C20 C25 120.0(3) .
C21 C20 S1 119.7(2) .
C25 C20 S1 120.2(3) .
C20 C21 C22 123.2(2) .
C20 C21 H21A 118.4 .
C22 C21 H21A 118.4 .
C21 C22 C23 114.7(3) .
C21 C22 C22 122.2(3) 2_566
C23 C22 C22 123.1(3) 2_566
C24 C23 C22 123.0(3) .
C24 C23 H23A 118.5 .
C22 C23 H23A 118.5 .
C23 C24 C25 121.3(3) .
C23 C24 H24A 119.4 .
C25 C24 H24A 119.4 .
O4 C25 C24 117.6(3) .
O4 C25 C20 124.7(3) .
C24 C25 C20 117.8(3) .
C27 C26 O5 106.9(6) .
C27 C26 H26A 110.3 .
O5 C26 H26A 110.3 .
C27 C26 H26B 110.3 .
O5 C26 H26B 110.3 .
H26A C26 H26B 108.6 .
C26 C27 H27A 109.5 .
C26 C27 H27B 109.5 .
H27A C27 H27B 109.5 .
C26 C27 H27C 109.5 .
H27A C27 H27C 109.5 .
H27B C27 H27C 109.5 .

loop_
_geom_bond_atom_site_label_1
_geom_bond_atom_site_label_2
_geom_bond_distance
_geom_bond_site_symmetry_2
S1 O2 1.426(3) .
S1 O1 1.446(2) .
S1 O3 1.448(2) .
S1 C20 1.760(3) .
O4 C25 1.348(4) .
O4 H4O 0.85(3) .
O5 C26 1.421(7) .
O5 H5O 0.8200 .
N1 C1 1.524(3) .
N1 H1N1 0.86(3) .
N1 H1N2 0.86(3) .
N1 H1N3 0.86(3) .
C1 C8 1.515(4) .
C1 C2 1.527(4) .
C1 C14 1.531(4) .
C2 C3 1.384(4) .
C2 C7 1.387(4) .
C3 C4 1.381(4) .
C3 H3A 0.9300 .
C4 C5 1.373(5) .
C4 H4A 0.9300 .
C5 C6 1.338(5) .
C5 H5A 0.9300 .
C6 C7 1.398(4) .
C6 H6A 0.9300 .
C7 H7A 0.9300 .
C8 C13 1.386(5) .
C8 C9 1.396(4) .
C9 C10 1.374(5) .
C9 H9A 0.9300 .
C10 C11 1.351(6) .
C10 H10A 0.9300 .
C11 C12 1.361(6) .
C11 H11A 0.9300 .
C12 C13 1.390(6) .
C12 H12A 0.9300 .
C13 H13A 0.9300 .
C14 C15 1.379(4) .
C14 C19 1.385(4) .
C15 C16 1.375(5) .
C15 H15A 0.9300 .
C16 C17 1.383(6) .
C16 H16A 0.9300 .
C17 C18 1.364(6) .
C17 H17A 0.9300 .
C18 C19 1.382(4) .
C18 H18A 0.9300 .
C19 H19A 0.9300 .
C20 C21 1.380(4) .
C20 C25 1.392(4) .
C21 C22 1.400(4) .
C21 H21A 0.9300 .
C22 C23 1.403(4) .
C22 C22 1.456(6) 2_566
C23 C24 1.357(5) .
C23 H23A 0.9300 .
C24 C25 1.390(4) .
C24 H24A 0.9300 .
C26 C27 1.420(9) .
C26 H26A 0.9700 .
C26 H26B 0.9700 .
C27 H27A 0.9600 .
C27 H27B 0.9600 .
C27 H27C 0.9600 .

loop_
_geom_hbond_atom_site_label_D
_geom_hbond_atom_site_label_H
_geom_hbond_atom_site_label_A
_geom_hbond_distance_DH
_geom_hbond_distance_HA
_geom_hbond_distance_DA
_geom_hbond_angle_DHA
_geom_hbond_site_symmetry_A
O4 H4O O2 0.85(3) 2.00(3) 2.777(4) 150(5) .
O5 H5O O1W 0.82 1.92 2.734(11) 174.0 .
N1 H1N1 O1 0.86(3) 1.960(10) 2.828(3) 178(2) 2_576
N1 H1N2 O3 0.86(3) 1.940(10) 2.801(3) 175(2) .
N1 H1N3 O5 0.86(3) 1.929(14) 2.776(4) 167(3) .

loop_
_geom_torsion_atom_site_label_1
_geom_torsion_atom_site_label_2
_geom_torsion_atom_site_label_3
_geom_torsion_atom_site_label_4
_geom_torsion
_geom_torsion_site_symmetry_1
_geom_torsion_site_symmetry_4
C8 C1 C2 C3 154.0(2) . .
N1 C1 C2 C3 35.4(3) . .
C14 C1 C2 C3 -80.1(3) . .
C8 C1 C2 C7 -29.3(3) . .
N1 C1 C2 C7 -147.9(3) . .
C14 C1 C2 C7 96.6(3) . .
C7 C2 C3 C4 0.7(4) . .
C1 C2 C3 C4 177.5(3) . .
C2 C3 C4 C5 -1.3(5) . .
C3 C4 C5 C6 0.9(5) . .
C4 C5 C6 C7 0.0(5) . .
C3 C2 C7 C6 0.2(4) . .
C1 C2 C7 C6 -176.6(3) . .
C5 C6 C7 C2 -0.6(5) . .
N1 C1 C8 C13 -145.0(3) . .
C2 C1 C8 C13 96.3(3) . .
C14 C1 C8 C13 -29.9(3) . .
N1 C1 C8 C9 38.1(3) . .
C2 C1 C8 C9 -80.6(3) . .
C14 C1 C8 C9 153.2(2) . .
C13 C8 C9 C10 1.3(4) . .
C1 C8 C9 C10 178.3(3) . .
C8 C9 C10 C11 -1.6(5) . .
C9 C10 C11 C12 0.9(6) . .
C10 C11 C12 C13 0.2(6) . .
C9 C8 C13 C12 -0.3(5) . .
C1 C8 C13 C12 -177.3(3) . .
C11 C12 C13 C8 -0.4(6) . .
C8 C1 C14 C15 -60.4(4) . .
N1 C1 C14 C15 56.2(4) . .
C2 C1 C14 C15 173.1(3) . .
C8 C1 C14 C19 118.6(3) . .
N1 C1 C14 C19 -124.8(3) . .
C2 C1 C14 C19 -7.8(4) . .
C19 C14 C15 C16 -0.1(6) . .
C1 C14 C15 C16 179.0(3) . .
C14 C15 C16 C17 1.4(6) . .
C15 C16 C17 C18 -2.1(7) . .
C16 C17 C18 C19 1.5(6) . .
C17 C18 C19 C14 -0.1(6) . .
C15 C14 C19 C18 -0.6(5) . .
C1 C14 C19 C18 -179.6(3) . .
O2 S1 C20 C21 142.6(2) . .
O1 S1 C20 C21 -98.6(2) . .
O3 S1 C20 C21 20.0(3) . .
O2 S1 C20 C25 -41.1(3) . .
O1 S1 C20 C25 77.7(3) . .
O3 S1 C20 C25 -163.7(2) . .
C25 C20 C21 C22 -1.2(4) . .
S1 C20 C21 C22 175.1(2) . .
C20 C21 C22 C23 -1.5(4) . .
C20 C21 C22 C22 178.4(3) . 2_566
C21 C22 C23 C24 2.5(4) . .
C22 C22 C23 C24 -177.4(3) 2_566 .
C22 C23 C24 C25 -0.8(5) . .
C23 C24 C25 O4 179.7(3) . .
C23 C24 C25 C20 -2.0(5) . .
C21 C20 C25 O4 -178.8(3) . .
S1 C20 C25 O4 4.9(4) . .
C21 C20 C25 C24 3.0(4) . .
S1 C20 C25 C24 -173.3(2) . .
